data_2200382
loop_
_publ_author_name
'Jack Cheng'
'Fen-Ling Liao'
'Tian-Huey Lu'
'Partha S. Mukherjee'
'Tapas K.Maji'
'N. Ray Chaudhuri'

_publ_section_title
;
 An oxalato-bridged copper(II) complex
;
_journal_issue 7
_journal_name_full 'Acta Crystallographica Section E'
_journal_page_first m263
_journal_page_last m264
_journal_paper_doi 10.1107/S1600536801007814
_journal_volume 57
_journal_year 2001
_chemical_formula_iupac '[Cu2 (N C O)2 (C2 O4) (C6 H16 N2)2]'
_chemical_formula_moiety 'C16 H32 Cu2 N6 O6'
_chemical_formula_sum 'C16 H32 Cu2 N6 O6'
_chemical_formula_weight 531.06
_chemical_name_systematic
;
\m-oxalato-bis[(isocyanato-N)(tetramethylethylenediamine)copper(II)]
;
_space_group_IT_number 14
_symmetry_cell_setting monoclinic
_symmetry_space_group_name_Hall '-P 2ybc'
_symmetry_space_group_name_H-M 'P 1 21/c 1'
_audit_creation_method SHELXL-97
_cell_angle_alpha 90.00
_cell_angle_beta 105.655(2)
_cell_angle_gamma 90.00
_cell_formula_units_Z 2
_cell_length_a 7.4943(9)
_cell_length_b 14.5660(17)
_cell_length_c 10.8812(13)
_cell_measurement_reflns_used 25
_cell_measurement_temperature 296(2)
_cell_measurement_theta_max 28.28
_cell_measurement_theta_min 2.39
_cell_volume 1143.8(2)
_computing_cell_refinement SMART
_computing_data_collection 'SMART (Bruker, 1998)'
_computing_data_reduction 'SHELXTL (Bruker, 1998)'
_computing_molecular_graphics SHELXTL
_computing_publication_material SHELXTL
_computing_structure_refinement 'SHELXL97 (Sheldrick, 1997)'
_computing_structure_solution 'SHELXS97 (Sheldrick, 1997)'
_diffrn_ambient_temperature 296(2)
_diffrn_measured_fraction_theta_full .965
_diffrn_measured_fraction_theta_max .965
_diffrn_measurement_device_type 'CCD area detector'
_diffrn_measurement_method '\f and \w'
_diffrn_radiation_monochromator graphite
_diffrn_radiation_source 'fine-focus sealed tube'
_diffrn_radiation_type MoK\a
_diffrn_radiation_wavelength .71073
_diffrn_reflns_av_R_equivalents .0317
_diffrn_reflns_av_sigmaI/netI .0301
_diffrn_reflns_limit_h_max 9
_diffrn_reflns_limit_h_min -9
_diffrn_reflns_limit_k_max 18
_diffrn_reflns_limit_k_min -15
_diffrn_reflns_limit_l_max 14
_diffrn_reflns_limit_l_min -14
_diffrn_reflns_number 7265
_diffrn_reflns_theta_full 28.29
_diffrn_reflns_theta_max 28.29
_diffrn_reflns_theta_min 2.39
_exptl_absorpt_coefficient_mu 1.902
_exptl_absorpt_correction_T_max .827
_exptl_absorpt_correction_T_min .646
_exptl_absorpt_correction_type empirical
_exptl_absorpt_process_details '(North et al., 1968)'
_exptl_crystal_colour blue
_exptl_crystal_density_diffrn 1.543
_exptl_crystal_density_meas ?
_exptl_crystal_description 'rectangular plate'
_exptl_crystal_F_000 552
_exptl_crystal_size_max .23
_exptl_crystal_size_mid .10
_exptl_crystal_size_min .10
_refine_diff_density_max .367
_refine_diff_density_min -.507
_refine_ls_extinction_method none
_refine_ls_goodness_of_fit_ref 1.160
_refine_ls_hydrogen_treatment constr
_refine_ls_matrix_type full
_refine_ls_number_parameters 136
_refine_ls_number_reflns 2734
_refine_ls_number_restraints 1
_refine_ls_restrained_S_all 1.190
_refine_ls_R_factor_all .0487
_refine_ls_R_factor_gt .0394
_refine_ls_shift/su_max <0.001
_refine_ls_shift/su_mean .000
_refine_ls_structure_factor_coef Fsqd
_refine_ls_weighting_details 'calc w = 1/[\s^2^(Fo^2^)+(0.115P)^2^+0.612P] where P = (Fo^2^+2Fc^2^)/3'
_refine_ls_weighting_scheme calc
_refine_ls_wR_factor_ref .0897
_reflns_number_gt 2367
_reflns_number_total 2734
_reflns_threshold_expression I>2\s(I)
_cod_data_source_file bt6045.cif
_cod_data_source_block I
_cod_depositor_comments
;
The following automatic conversions were performed:

'_exptl_crystal_density_meas' value 'not measured' was changed to '?'
- the value is perceived as not measured.

Automatic conversion script
Id: cif_fix_values 3008 2015-01-20 13:52:24Z robertas 
;
_cod_original_sg_symbol_H-M 'P 21/c'
_cod_database_code 2200382
_cod_database_fobs_code 2200382

loop_
_symmetry_equiv_pos_as_xyz
'x, y, z'
'-x, y+1/2, -z+1/2'
'-x, -y, -z'
'x, -y-1/2, z-1/2'

loop_
_atom_site_label
_atom_site_fract_x
_atom_site_fract_y
_atom_site_fract_z
_atom_site_U_iso_or_equiv
_atom_site_adp_type
_atom_site_calc_flag
_atom_site_refinement_flags
_atom_site_occupancy
_atom_site_disorder_assembly
_atom_site_disorder_group
_atom_site_type_symbol
Cu1 .01552(4) .05732(2) .76424(3) .03128(11) Uani d . 1 . . Cu
O1 .1048(3) -.04496(12) .88738(19) .0418(5) Uani d . 1 . . O
C1 -.0525(4) .04310(16) 1.0118(3) .0341(6) Uani d D 1 . . C
O2 -.0791(3) .10586(12) .93093(18) .0432(5) Uani d . 1 . . O
N1 -.0582(3) .17153(15) .6555(2) .0347(5) Uani d . 1 . . N
N2 .2833(3) .10567(16) .8003(2) .0400(5) Uani d . 1 . . N
N3 -.1915(4) -.01432(19) .6664(3) .0578(7) Uani d . 1 . . N
C2 -.2965(4) -.0685(2) .6242(3) .0446(7) Uani d . 1 . . C
O3 -.4076(4) -.1258(2) .5775(3) .0987(11) Uani d . 1 . . O
C3 .2787(4) .1884(2) .7196(3) .0483(7) Uani d . 1 . . C
H3A .2916 .1706 .6365 .058 Uiso calc R 1 . . H
H3B .3803 .2291 .7593 .058 Uiso calc R 1 . . H
C4 .0967(4) .23676(19) .7049(3) .0431(7) Uani d . 1 . . C
H4A .0905 .2608 .7868 .052 Uiso calc R 1 . . H
H4B .0864 .2879 .6463 .052 Uiso calc R 1 . . H
C5 -.2319(4) .2123(2) .6696(3) .0461(7) Uani d . 1 . . C
H5A -.2195 .2252 .7580 .069 Uiso calc R 1 . . H
H5B -.3321 .1700 .6385 .069 Uiso calc R 1 . . H
H5C -.2570 .2683 .6214 .069 Uiso calc R 1 . . H
C6 -.0820(5) .1523(3) .5184(3) .0565(8) Uani d . 1 . . C
H6A .0297 .1257 .5070 .085 Uiso calc R 1 . . H
H6B -.1083 .2085 .4708 .085 Uiso calc R 1 . . H
H6C -.1830 .1102 .4884 .085 Uiso calc R 1 . . H
C7 .3592(5) .1307(3) .9364(3) .0649(10) Uani d . 1 . . C
H7A .2829 .1772 .9589 .097 Uiso calc R 1 . . H
H7B .4831 .1536 .9500 .097 Uiso calc R 1 . . H
H7C .3608 .0774 .9887 .097 Uiso calc R 1 . . H
C8 .4017(5) .0342(3) .7662(4) .0641(10) Uani d . 1 . . C
H8A .3529 .0177 .6781 .096 Uiso calc R 1 . . H
H8B .4037 -.0190 .8187 .096 Uiso calc R 1 . . H
H8C .5254 .0574 .7798 .096 Uiso calc R 1 . . H

loop_
_atom_site_aniso_label
_atom_site_aniso_U_11
_atom_site_aniso_U_22
_atom_site_aniso_U_33
_atom_site_aniso_U_12
_atom_site_aniso_U_13
_atom_site_aniso_U_23
Cu1 .03512(18) .02876(17) .03108(18) -.00039(13) .01084(12) .00284(12)
O1 .0592(13) .0313(10) .0426(11) .0108(8) .0269(9) .0056(8)
C1 .0405(14) .0253(13) .0383(14) .0000(10) .0134(11) .0022(10)
O2 .0631(13) .0294(10) .0425(11) .0084(9) .0233(9) .0074(8)
N1 .0362(11) .0357(11) .0325(11) -.0001(9) .0096(9) .0044(9)
N2 .0337(12) .0414(13) .0444(13) .0014(10) .0098(10) .0085(10)
N3 .0497(16) .0456(16) .072(2) -.0114(13) .0065(14) -.0049(14)
C2 .0430(16) .0385(16) .0496(17) .0046(13) .0078(13) .0008(13)
O3 .079(2) .0691(19) .124(3) -.0270(16) -.0129(18) -.0185(18)
C3 .0399(16) .0479(18) .0601(19) -.0059(13) .0189(14) .0139(14)
C4 .0456(16) .0304(14) .0537(17) -.0019(12) .0143(13) .0083(12)
C5 .0376(15) .0477(17) .0507(17) .0088(13) .0078(13) .0084(14)
C6 .070(2) .065(2) .0338(15) .0010(17) .0125(15) .0078(14)
C7 .058(2) .075(2) .0505(19) -.0179(18) -.0045(16) .0048(18)
C8 .0485(19) .062(2) .089(3) .0177(16) .0297(19) .0132(19)

loop_
_atom_type_symbol
_atom_type_description
_atom_type_scat_dispersion_real
_atom_type_scat_dispersion_imag
_atom_type_scat_source
Cu Cu .3201 1.2651 'International Tables Vol C Tables 4.2.6.8 and 6.1.1.4'
O O .0106 .0060 'International Tables Vol C Tables 4.2.6.8 and 6.1.1.4'
N N .0061 .0033 'International Tables Vol C Tables 4.2.6.8 and 6.1.1.4'
C C .0033 .0016 'International Tables Vol C Tables 4.2.6.8 and 6.1.1.4'
H H .0000 .0000 'International Tables Vol C Tables 4.2.6.8 and 6.1.1.4'

loop_
_geom_angle_atom_site_label_1
_geom_angle_atom_site_label_2
_geom_angle_atom_site_label_3
_geom_angle_site_symmetry_1
_geom_angle_site_symmetry_3
_geom_angle
_geom_angle_publ_flag
N3 Cu1 O1 . . 92.33(11) yes
N3 Cu1 N1 . . 93.99(11) yes
O1 Cu1 N1 . . 173.19(9) yes
N3 Cu1 N2 . . 152.15(12) yes
O1 Cu1 N2 . . 89.69(9) yes
N1 Cu1 N2 . . 85.91(9) yes
N3 Cu1 O2 . . 103.58(11) yes
O1 Cu1 O2 . . 79.23(7) yes
N1 Cu1 O2 . . 96.78(8) yes
N2 Cu1 O2 . . 104.09(9) yes
C1 O1 Cu1 3_557 . 116.23(16) no
O2 C1 O1 . 3_557 124.8(2) no
O2 C1 C1 . 3_557 118.2(3) no
O1 C1 C1 3_557 3_557 117.1(3) no
C1 O2 Cu1 . . 108.40(16) no
C5 N1 C6 . . 108.1(2) no
C5 N1 C4 . . 109.3(2) no
C6 N1 C4 . . 110.9(2) no
C5 N1 Cu1 . . 112.21(17) no
C6 N1 Cu1 . . 111.86(19) no
C4 N1 Cu1 . . 104.48(15) no
C8 N2 C7 . . 109.2(3) no
C8 N2 C3 . . 110.1(3) no
C7 N2 C3 . . 109.4(3) no
C8 N2 Cu1 . . 109.3(2) no
C7 N2 Cu1 . . 111.4(2) no
C3 N2 Cu1 . . 107.35(17) no
C2 N3 Cu1 . . 167.3(3) no
N3 C2 O3 . . 179.0(4) no
N2 C3 C4 . . 108.6(2) no
N2 C3 H3A . . 110.0 no
C4 C3 H3A . . 110.0 no
N2 C3 H3B . . 110.0 no
C4 C3 H3B . . 110.0 no
H3A C3 H3B . . 108.4 no
N1 C4 C3 . . 109.7(2) no
N1 C4 H4A . . 109.7 no
C3 C4 H4A . . 109.7 no
N1 C4 H4B . . 109.7 no
C3 C4 H4B . . 109.7 no
H4A C4 H4B . . 108.2 no
N1 C5 H5A . . 109.5 no
N1 C5 H5B . . 109.5 no
H5A C5 H5B . . 109.5 no
N1 C5 H5C . . 109.5 no
H5A C5 H5C . . 109.5 no
H5B C5 H5C . . 109.5 no
N1 C6 H6A . . 109.5 no
N1 C6 H6B . . 109.5 no
H6A C6 H6B . . 109.5 no
N1 C6 H6C . . 109.5 no
H6A C6 H6C . . 109.5 no
H6B C6 H6C . . 109.5 no
N2 C7 H7A . . 109.5 no
N2 C7 H7B . . 109.5 no
H7A C7 H7B . . 109.5 no
N2 C7 H7C . . 109.5 no
H7A C7 H7C . . 109.5 no
H7B C7 H7C . . 109.5 no
N2 C8 H8A . . 109.5 no
N2 C8 H8B . . 109.5 no
H8A C8 H8B . . 109.5 no
N2 C8 H8C . . 109.5 no
H8A C8 H8C . . 109.5 no
H8B C8 H8C . . 109.5 no

loop_
_geom_bond_atom_site_label_1
_geom_bond_atom_site_label_2
_geom_bond_site_symmetry_2
_geom_bond_distance
_geom_bond_publ_flag
Cu1 N3 . 1.933(3) yes
Cu1 O1 . 1.9946(19) yes
Cu1 N1 . 2.030(2) yes
Cu1 N2 . 2.062(2) yes
Cu1 O2 . 2.2330(19) yes
O1 C1 3_557 1.261(3) yes
C1 O2 . 1.247(3) yes
C1 O1 3_557 1.261(3) yes
C1 C1 3_557 1.540(5) yes
N1 C5 . 1.476(4) no
N1 C6 . 1.480(4) no
N1 C4 . 1.484(3) no
N2 C8 . 1.479(4) no
N2 C7 . 1.482(4) no
N2 C3 . 1.486(4) no
N3 C2 . 1.122(4) no
C2 O3 . 1.191(4) no
C3 C4 . 1.505(4) no
C3 H3A . .9700 no
C3 H3B . .9700 no
C4 H4A . .9700 no
C4 H4B . .9700 no
C5 H5A . .9600 no
C5 H5B . .9600 no
C5 H5C . .9600 no
C6 H6A . .9600 no
C6 H6B . .9600 no
C6 H6C . .9600 no
C7 H7A . .9600 no
C7 H7B . .9600 no
C7 H7C . .9600 no
C8 H8A . .9600 no
C8 H8B . .9600 no
C8 H8C . .9600 no

loop_
_geom_torsion_atom_site_label_1
_geom_torsion_atom_site_label_2
_geom_torsion_atom_site_label_3
_geom_torsion_atom_site_label_4
_geom_torsion_site_symmetry_1
_geom_torsion_site_symmetry_4
_geom_torsion
_geom_torsion_publ_flag
N3 Cu1 O1 C1 . 3_557 -95.2(2) no
N2 Cu1 O1 C1 . 3_557 112.6(2) no
O2 Cu1 O1 C1 . 3_557 8.2(2) no
O1 C1 O2 Cu1 3_557 . -173.8(2) no
C1 C1 O2 Cu1 3_557 . 6.6(4) no
N3 Cu1 O2 C1 . . 81.9(2) no
O1 Cu1 O2 C1 . . -7.89(18) no
N1 Cu1 O2 C1 . . 177.70(18) no
N2 Cu1 O2 C1 . . -94.84(19) no
N3 Cu1 N1 C5 . . 67.7(2) no
N2 Cu1 N1 C5 . . -140.25(19) no
O2 Cu1 N1 C5 . . -36.53(19) no
N3 Cu1 N1 C6 . . -54.0(2) no
N2 Cu1 N1 C6 . . 98.0(2) no
O2 Cu1 N1 C6 . . -158.2(2) no
N3 Cu1 N1 C4 . . -174.06(19) no
N2 Cu1 N1 C4 . . -21.99(18) no
O2 Cu1 N1 C4 . . 81.74(18) no
N3 Cu1 N2 C8 . . -34.3(3) no
O1 Cu1 N2 C8 . . 60.1(2) no
N1 Cu1 N2 C8 . . -125.1(2) no
O2 Cu1 N2 C8 . . 138.9(2) no
N3 Cu1 N2 C7 . . -155.2(3) no
O1 Cu1 N2 C7 . . -60.8(2) no
N1 Cu1 N2 C7 . . 114.0(2) no
O2 Cu1 N2 C7 . . 18.0(2) no
N3 Cu1 N2 C3 . . 85.0(3) no
O1 Cu1 N2 C3 . . 179.4(2) no
N1 Cu1 N2 C3 . . -5.8(2) no
O2 Cu1 N2 C3 . . -101.76(19) no
O1 Cu1 N3 C2 . . -6.5(14) no
N1 Cu1 N3 C2 . . 176.1(14) no
N2 Cu1 N3 C2 . . 87.3(14) no
O2 Cu1 N3 C2 . . -85.9(14) no
C8 N2 C3 C4 . . 151.4(3) no
C7 N2 C3 C4 . . -88.5(3) no
Cu1 N2 C3 C4 . . 32.5(3) no
C5 N1 C4 C3 . . 166.9(2) no
C6 N1 C4 C3 . . -74.0(3) no
Cu1 N1 C4 C3 . . 46.7(3) no
N2 C3 C4 N1 . . -54.3(3) no
